data_1564366
loop_
_publ_author_name
'Lanquist, Austin P.'
'Gupta, Sayak'
'Al-Afyouni, Kathlyn F.'
'Al-Afyouni, Malik'
'Kodanko, Jeremy J.'
'Turro, Claudia'

_publ_section_title
;
 Trifluoromethyl substitution enhances photoinduced activity against
 breast cancer cells but reduces ligand exchange in Ru(ii) complex
;
_journal_name_full 'Chemical Science'
_journal_paper_doi 10.1039/D1SC03213E
_journal_year 2021
_chemical_formula_moiety 'C43 H40 N5 O3 P Ru, 2(F6 P)'
_chemical_formula_sum 'C43 H40 F12 N5 O3 P3 Ru'
_chemical_formula_weight 1096.78
_space_group_crystal_system monoclinic
_space_group_IT_number 14
_space_group_name_Hall '-P 2ybc'
_space_group_name_H-M_alt 'P 1 21/c 1'
_atom_sites_solution_hydrogens geom
_atom_sites_solution_primary dual
_audit_creation_date 2018-04-25
_audit_creation_method
;
Olex2 1.2
(compiled 2018.04.18 svn.r3501 for OlexSys, GUI svn.r5488)
;
_audit_update_record
;
2020-06-10 deposited with the CCDC.	2021-08-16 downloaded from the CCDC.
;
_cell_angle_alpha 90
_cell_angle_beta 91.670(2)
_cell_angle_gamma 90
_cell_formula_units_Z 4
_cell_length_a 10.3218(6)
_cell_length_b 20.5556(14)
_cell_length_c 21.4000(14)
_cell_measurement_temperature 150(2)
_cell_volume 4538.5(5)
_computing_molecular_graphics 'Olex2 (Dolomanov et al., 2009)'
_computing_publication_material 'Olex2 (Dolomanov et al., 2009)'
_computing_structure_refinement 'ShelXL (Sheldrick, 2015)'
_computing_structure_solution 'ShelXT (Sheldrick, 2015)'
_diffrn_ambient_temperature 150.15
_diffrn_measured_fraction_theta_full 0.997
_diffrn_measured_fraction_theta_max 0.996
_diffrn_radiation_type MoK\a
_diffrn_radiation_wavelength 0.71073
_diffrn_reflns_av_R_equivalents 0.0268
_diffrn_reflns_av_unetI/netI 0.0123
_diffrn_reflns_Laue_measured_fraction_full 0.997
_diffrn_reflns_Laue_measured_fraction_max 0.996
_diffrn_reflns_limit_h_max 13
_diffrn_reflns_limit_h_min -13
_diffrn_reflns_limit_k_max 27
_diffrn_reflns_limit_k_min -27
_diffrn_reflns_limit_l_max 28
_diffrn_reflns_limit_l_min -28
_diffrn_reflns_number 123401
_diffrn_reflns_point_group_measured_fraction_full 0.997
_diffrn_reflns_point_group_measured_fraction_max 0.996
_diffrn_reflns_theta_full 25.242
_diffrn_reflns_theta_max 27.890
_diffrn_reflns_theta_min 2.797
_exptl_absorpt_coefficient_mu 0.547
_exptl_crystal_density_diffrn 1.605
_exptl_crystal_F_000 2216
_refine_diff_density_max 4.782
_refine_diff_density_min -0.621
_refine_diff_density_rms 0.109
_refine_ls_extinction_method none
_refine_ls_goodness_of_fit_ref 1.701
_refine_ls_hydrogen_treatment constr
_refine_ls_matrix_type full
_refine_ls_number_parameters 608
_refine_ls_number_reflns 10786
_refine_ls_number_restraints 0
_refine_ls_restrained_S_all 1.701
_refine_ls_R_factor_all 0.0424
_refine_ls_R_factor_gt 0.0397
_refine_ls_shift/su_max 0.002
_refine_ls_shift/su_mean 0.000
_refine_ls_structure_factor_coef Fsqd
_refine_ls_weighting_details 'w=1/[\s^2^(Fo^2^)+(0.1000P)^2^] where P=(Fo^2^+2Fc^2^)/3'
_refine_ls_weighting_scheme calc
_refine_ls_wR_factor_gt 0.1771
_refine_ls_wR_factor_ref 0.1829
_reflns_Friedel_coverage 0.000
_reflns_number_gt 10035
_reflns_number_total 10786
_reflns_threshold_expression 'I > 2\s(I)'
_cod_data_source_file d1sc03213e2.cif
_cod_data_source_block omeph_sqd_sqd
_cod_database_code 1564366
_shelx_shelxl_version_number 2016/6
_shelx_space_group_comment
;
The symmetry employed for this shelxl refinement is uniquely defined
by the following loop, which should always be used as a source of
symmetry information in preference to the above space-group names.
They are only intended as comments.
;
_olex2_refinement_description
;
1. Fixed Uiso
 At 1.2 times of:
  All C(H) groups
 At 1.5 times of:
  All C(H,H,H) groups
2.a Aromatic/amide H refined with riding coordinates:
 C35(H35), C41(H41), C27(H27), C00Y(H00Y), C31(H31), C13(H13), C21(H21),
 C34(H34), C22(H22), C28(H28), C32(H32), C38(H38), C14(H14), C19(H19), C24(H24),
  C01E(H01E), C16(H16), C20(H20), C6(H6), C12(H12), C15(H15), C11(H11),
 C25(H25), C9(H9), C10(H10), C3(H3), C4(H4), C5(H5)
2.b Idealised Me refined as rotating group:
 C36(H36A,H36B,H36C), C43(H43A,H43B,H43C), C2(H2A,H2B,H2C), C29(H29A,H29B,H29C)
;
_olex2_submission_special_instructions 'No special instructions were received'

loop_
_space_group_symop_operation_xyz
'x, y, z'
'-x, y+1/2, -z+1/2'
'-x, -y, -z'
'x, -y-1/2, z-1/2'

loop_
_atom_site_label
_atom_site_type_symbol
_atom_site_fract_x
_atom_site_fract_y
_atom_site_fract_z
_atom_site_U_iso_or_equiv
_atom_site_adp_type
_atom_site_occupancy
_atom_site_site_symmetry_order
_atom_site_calc_flag
_atom_site_refinement_flags_posn
_atom_site_refinement_flags_adp
_atom_site_refinement_flags_occupancy
_atom_site_disorder_assembly
_atom_site_disorder_group
Ru01 Ru 0.43636(2) 0.66309(2) 0.76399(2) 0.01337(10) Uani 1 1 d . . . . .
P002 P 0.58867(5) 0.74345(3) 0.73913(2) 0.01423(14) Uani 1 1 d . . . . .
P003 P -0.04217(6) 0.88555(3) 0.53903(3) 0.02587(16) Uani 1 1 d . . . . .
P004 P 0.18224(7) 0.58690(4) 0.39495(4) 0.03416(19) Uani 1 1 d . . . . .
O005 O 0.70284(17) 0.90710(8) 0.96485(8) 0.0226(3) Uani 1 1 d . . . . .
F006 F 0.03845(17) 0.94735(9) 0.56215(10) 0.0403(4) Uani 1 1 d . . . . .
F007 F 0.25576(18) 0.62168(11) 0.33919(9) 0.0466(5) Uani 1 1 d . . . . .
O008 O 0.44910(17) 0.94810(9) 0.55001(9) 0.0268(4) Uani 1 1 d . . . . .
N4 N 0.41182(17) 0.62256(9) 0.67549(8) 0.0157(4) Uani 1 1 d . . . . .
O00A O 1.08952(18) 0.64887(10) 0.63555(9) 0.0307(4) Uani 1 1 d . . . . .
F00B F 0.0794(2) 0.83935(9) 0.55357(14) 0.0547(7) Uani 1 1 d . . . . .
F00C F -0.16649(18) 0.93065(9) 0.52627(10) 0.0473(5) Uani 1 1 d . . . . .
N1 N 0.28595(18) 0.72707(9) 0.75182(9) 0.0175(4) Uani 1 1 d . . . . .
N5 N 0.29350(17) 0.59235(9) 0.77896(9) 0.0165(4) Uani 1 1 d . . . . .
F00F F -0.0890(2) 0.87392(11) 0.60850(9) 0.0513(5) Uani 1 1 d . . . . .
N3 N 0.46630(19) 0.68429(10) 0.85761(9) 0.0189(4) Uani 1 1 d . . . . .
F00H F -0.1232(2) 0.82315(9) 0.51612(10) 0.0467(5) Uani 1 1 d . . . . .
N2 N 0.57440(18) 0.59462(10) 0.78870(9) 0.0185(4) Uani 1 1 d . . . . .
F00J F 0.0032(3) 0.89651(11) 0.46971(10) 0.0688(7) Uani 1 1 d . . . . .
F00K F 0.2866(2) 0.61747(14) 0.44329(11) 0.0637(6) Uani 1 1 d . . . . .
F00L F 0.1126(3) 0.55240(12) 0.45123(13) 0.0701(8) Uani 1 1 d . . . . .
F00M F 0.0952(3) 0.65015(13) 0.40265(16) 0.0754(8) Uani 1 1 d . . . . .
C35 C 0.7810(2) 0.73754(11) 0.64861(11) 0.0188(4) Uani 1 1 d . . . . .
H35 H 0.729060 0.768285 0.626187 0.023 Uiso 1 1 calc R . . . .
F00O F 0.2740(3) 0.52542(12) 0.38713(12) 0.0683(7) Uani 1 1 d . . . . .
C37 C 0.5353(2) 0.80579(11) 0.68360(10) 0.0167(4) Uani 1 1 d . . . . .
C23 C 0.6377(2) 0.79430(11) 0.80550(10) 0.0169(4) Uani 1 1 d . . . . .
C8 C 0.5612(2) 0.64873(13) 0.88690(11) 0.0215(5) Uani 1 1 d . . . . .
C41 C 0.3910(2) 0.84632(12) 0.60059(11) 0.0189(4) Uani 1 1 d . . . . .
H41 H 0.314639 0.841185 0.575191 0.023 Uiso 1 1 calc R . . . .
C30 C 0.7409(2) 0.71494(11) 0.70641(10) 0.0165(4) Uani 1 1 d . . . . .
C27 C 0.5764(2) 0.88013(12) 0.87662(11) 0.0211(5) Uani 1 1 d . . . . .
H27 H 0.516976 0.912912 0.888309 0.025 Uiso 1 1 calc R . . . .
C18 C 0.3294(2) 0.57080(10) 0.67104(10) 0.0161(4) Uani 1 1 d . . . . .
C7 C 0.6180(2) 0.59686(12) 0.84912(11) 0.0220(5) Uani 1 1 d . . . . .
C17 C 0.2611(2) 0.55482(11) 0.72872(10) 0.0172(4) Uani 1 1 d . . . . .
C00Y C 0.4255(2) 0.79913(11) 0.64465(10) 0.0171(4) Uani 1 1 d . . . . .
H00Y H 0.372896 0.761464 0.648267 0.020 Uiso 1 1 calc R . . . .
C31 C 0.8203(2) 0.66937(11) 0.73805(12) 0.0209(5) Uani 1 1 d . . . . .
H31 H 0.794698 0.652907 0.777302 0.025 Uiso 1 1 calc R . . . .
C13 C 0.2331(2) 0.58191(12) 0.83312(11) 0.0217(5) Uani 1 1 d . . . . .
H13 H 0.254223 0.609144 0.867812 0.026 Uiso 1 1 calc R . . . .
C21 C 0.4720(2) 0.60179(12) 0.56923(11) 0.0220(5) Uani 1 1 d . . . . .
H21 H 0.523634 0.613109 0.534853 0.026 Uiso 1 1 calc R . . . .
C34 C 0.8964(2) 0.71573(12) 0.62313(11) 0.0197(4) Uani 1 1 d . . . . .
H34 H 0.922228 0.731457 0.583643 0.024 Uiso 1 1 calc R . . . .
C22 C 0.4815(2) 0.63678(11) 0.62447(10) 0.0193(4) Uani 1 1 d . . . . .
H22 H 0.539747 0.672534 0.626748 0.023 Uiso 1 1 calc R . . . .
C28 C 0.5522(2) 0.84264(11) 0.82368(12) 0.0215(5) Uani 1 1 d . . . . .
H28 H 0.475362 0.850125 0.799220 0.026 Uiso 1 1 calc R . . . .
C32 C 0.9348(2) 0.64806(13) 0.71315(12) 0.0235(5) Uani 1 1 d . . . . .
H32 H 0.987454 0.617535 0.735504 0.028 Uiso 1 1 calc R . . . .
C26 C 0.6897(2) 0.86900(11) 0.91258(10) 0.0187(4) Uani 1 1 d . . . . .
C38 C 0.6100(2) 0.86245(12) 0.67728(11) 0.0210(5) Uani 1 1 d . . . . .
H38 H 0.683713 0.868965 0.704148 0.025 Uiso 1 1 calc R . . . .
C14 C 0.1417(2) 0.53327(13) 0.84052(12) 0.0264(5) Uani 1 1 d . . . . .
H14 H 0.101036 0.527092 0.879327 0.032 Uiso 1 1 calc R . . . .
C19 C 0.3137(2) 0.53498(12) 0.61659(12) 0.0235(5) Uani 1 1 d . . . . .
H19 H 0.253391 0.500056 0.614540 0.028 Uiso 1 1 calc R . . . .
C40 C 0.4683(2) 0.90079(12) 0.59391(11) 0.0204(4) Uani 1 1 d . . . . .
C1 C 0.1989(2) 0.76030(12) 0.74590(11) 0.0220(5) Uani 1 1 d . . . . .
C24 C 0.7514(2) 0.78501(13) 0.84152(11) 0.0219(5) Uani 1 1 d . . . . .
H24 H 0.811807 0.752833 0.829461 0.026 Uiso 1 1 calc R . . . .
C33 C 0.9731(2) 0.67105(12) 0.65571(12) 0.0210(5) Uani 1 1 d . . . . .
C01E C 0.5781(2) 0.90889(12) 0.63269(12) 0.0237(5) Uani 1 1 d . . . . .
H01E H 0.631070 0.946345 0.628466 0.028 Uiso 1 1 calc R . . . .
C16 C 0.1703(2) 0.50515(12) 0.73277(12) 0.0239(5) Uani 1 1 d . . . . .
H16 H 0.148613 0.479207 0.697242 0.029 Uiso 1 1 calc R . . . .
C20 C 0.3865(3) 0.55030(12) 0.56477(12) 0.0252(5) Uani 1 1 d . . . . .
H20 H 0.377510 0.525829 0.527229 0.030 Uiso 1 1 calc R . . . .
C36 C 1.1340(3) 0.67499(16) 0.57763(14) 0.0326(6) Uani 1 1 d . . . . .
H36A H 1.069374 0.666271 0.544211 0.049 Uiso 1 1 calc GR . . . .
H36B H 1.216326 0.654448 0.567344 0.049 Uiso 1 1 calc GR . . . .
H36C H 1.146488 0.722061 0.581879 0.049 Uiso 1 1 calc GR . . . .
C6 C 0.7097(3) 0.55263(14) 0.87249(13) 0.0305(6) Uani 1 1 d . . . . .
H6 H 0.740267 0.555507 0.914711 0.037 Uiso 1 1 calc R . . . .
C12 C 0.4074(3) 0.73108(12) 0.88982(11) 0.0261(5) Uani 1 1 d . . . . .
H12 H 0.338439 0.754752 0.870187 0.031 Uiso 1 1 calc R . . . .
C15 C 0.1116(2) 0.49389(13) 0.78941(13) 0.0282(5) Uani 1 1 d . . . . .
H15 H 0.051083 0.459379 0.793140 0.034 Uiso 1 1 calc R . . . .
C11 C 0.4445(3) 0.74606(14) 0.95149(12) 0.0321(6) Uani 1 1 d . . . . .
H11 H 0.401515 0.779472 0.973498 0.039 Uiso 1 1 calc R . . . .
C25 C 0.7774(2) 0.82223(13) 0.89486(12) 0.0240(5) Uani 1 1 d . . . . .
H25 H 0.855001 0.815461 0.918909 0.029 Uiso 1 1 calc R . . . .
F01N F 0.0797(3) 0.56075(16) 0.34550(14) 0.0845(9) Uani 1 1 d . . . . .
C9 C 0.6012(3) 0.66207(13) 0.94842(13) 0.0296(6) Uani 1 1 d . . . . .
H9 H 0.667647 0.636836 0.968269 0.036 Uiso 1 1 calc R . . . .
C10 C 0.5442(3) 0.71161(15) 0.97975(12) 0.0334(6) Uani 1 1 d . . . . .
H10 H 0.573270 0.722320 1.021011 0.040 Uiso 1 1 calc R . . . .
C3 C 0.6211(2) 0.54754(12) 0.75134(12) 0.0248(5) Uani 1 1 d . . . . .
H3 H 0.591420 0.545726 0.708928 0.030 Uiso 1 1 calc R . . . .
C43 C 0.3436(3) 0.93996(14) 0.50610(12) 0.0281(5) Uani 1 1 d . . . . .
H43A H 0.338342 0.977852 0.478349 0.042 Uiso 1 1 calc GR . . . .
H43B H 0.262570 0.935811 0.528538 0.042 Uiso 1 1 calc GR . . . .
H43C H 0.357381 0.900637 0.481277 0.042 Uiso 1 1 calc GR . . . .
C4 C 0.7107(3) 0.50186(14) 0.77274(15) 0.0332(6) Uani 1 1 d . . . . .
H4 H 0.740481 0.468975 0.745477 0.040 Uiso 1 1 calc R . . . .
C2 C 0.0900(3) 0.80440(15) 0.73668(15) 0.0367(7) Uani 1 1 d . . . . .
H2A H 0.094950 0.825150 0.695592 0.055 Uiso 1 1 calc GR . . . .
H2B H 0.092922 0.837829 0.769341 0.055 Uiso 1 1 calc GR . . . .
H2C H 0.008759 0.779962 0.738896 0.055 Uiso 1 1 calc GR . . . .
C29 C 0.8160(3) 0.89878(17) 1.00387(14) 0.0393(7) Uani 1 1 d . . . . .
H29A H 0.892703 0.897345 0.977949 0.059 Uiso 1 1 calc GR . . . .
H29B H 0.809383 0.858002 1.027281 0.059 Uiso 1 1 calc GR . . . .
H29C H 0.823800 0.935290 1.033197 0.059 Uiso 1 1 calc GR . . . .
C5 C 0.7560(3) 0.50451(15) 0.83375(15) 0.0355(6) Uani 1 1 d . . . . .
H5 H 0.818086 0.473845 0.849058 0.043 Uiso 1 1 calc R . . . .

loop_
_atom_site_aniso_label
_atom_site_aniso_U_11
_atom_site_aniso_U_22
_atom_site_aniso_U_33
_atom_site_aniso_U_23
_atom_site_aniso_U_13
_atom_site_aniso_U_12
Ru01 0.01342(15) 0.01479(15) 0.01182(14) 0.00092(5) -0.00103(9) -0.00097(5)
P002 0.0122(2) 0.0154(3) 0.0150(3) 0.00102(19) -0.00161(19) -0.00050(19)
P003 0.0230(3) 0.0235(3) 0.0307(4) 0.0019(2) -0.0063(3) -0.0006(2)
P004 0.0290(4) 0.0370(4) 0.0367(4) 0.0071(3) 0.0066(3) 0.0010(3)
O005 0.0270(9) 0.0233(9) 0.0173(8) -0.0031(6) -0.0018(6) 0.0001(7)
F006 0.0287(8) 0.0314(9) 0.0605(12) -0.0087(8) -0.0037(8) -0.0057(7)
F007 0.0353(10) 0.0642(14) 0.0402(10) 0.0203(9) -0.0003(8) -0.0056(9)
O008 0.0256(9) 0.0257(9) 0.0290(10) 0.0126(7) -0.0015(7) 0.0009(7)
N4 0.0143(8) 0.0184(9) 0.0145(8) 0.0014(7) -0.0002(6) 0.0002(7)
O00A 0.0252(9) 0.0355(10) 0.0318(10) 0.0050(8) 0.0084(8) 0.0133(8)
F00B 0.0263(10) 0.0351(11) 0.102(2) -0.0028(10) -0.0095(11) 0.0089(7)
F00C 0.0337(9) 0.0369(10) 0.0700(14) 0.0016(9) -0.0203(9) 0.0077(7)
N1 0.0179(9) 0.0174(9) 0.0171(9) 0.0007(7) 0.0005(7) -0.0006(7)
N5 0.0139(8) 0.0172(9) 0.0183(9) 0.0014(7) -0.0016(7) -0.0006(7)
F00F 0.0610(13) 0.0538(12) 0.0393(11) 0.0065(9) 0.0078(9) -0.0057(10)
N3 0.0232(9) 0.0208(10) 0.0126(8) 0.0009(7) -0.0005(7) -0.0065(8)
F00H 0.0494(11) 0.0273(9) 0.0617(13) 0.0049(9) -0.0284(10) -0.0090(8)
N2 0.0153(8) 0.0179(9) 0.0221(9) 0.0045(7) -0.0020(7) -0.0013(7)
F00J 0.120(2) 0.0436(12) 0.0442(12) -0.0020(10) 0.0299(13) -0.0046(13)
F00K 0.0597(14) 0.0873(19) 0.0435(12) 0.0024(12) -0.0076(10) -0.0104(13)
F00L 0.0766(17) 0.0632(15) 0.0728(17) 0.0216(12) 0.0425(14) 0.0026(12)
F00M 0.0588(16) 0.0639(15) 0.105(2) 0.0166(15) 0.0223(15) 0.0249(13)
C35 0.0167(10) 0.0181(10) 0.0216(11) -0.0003(8) -0.0006(8) 0.0038(8)
F00O 0.0804(17) 0.0458(13) 0.0808(18) 0.0145(12) 0.0355(14) 0.0239(11)
C37 0.0146(9) 0.0167(10) 0.0189(10) 0.0032(8) -0.0007(8) 0.0010(8)
C23 0.0139(9) 0.0187(10) 0.0180(10) 0.0002(8) -0.0003(8) -0.0020(8)
C8 0.0195(11) 0.0289(12) 0.0159(11) 0.0057(9) -0.0024(8) -0.0086(9)
C41 0.0158(10) 0.0233(11) 0.0176(11) 0.0025(8) -0.0008(8) 0.0005(8)
C30 0.0123(9) 0.0193(10) 0.0178(10) -0.0012(8) -0.0003(7) -0.0017(7)
C27 0.0181(10) 0.0198(11) 0.0254(11) -0.0040(9) 0.0000(8) 0.0019(8)
C18 0.0162(9) 0.0150(10) 0.0171(10) 0.0005(8) -0.0009(8) 0.0008(7)
C7 0.0179(10) 0.0275(12) 0.0206(11) 0.0100(9) -0.0013(8) -0.0052(9)
C17 0.0175(10) 0.0158(10) 0.0182(10) 0.0009(8) -0.0008(8) 0.0001(8)
C00Y 0.0149(10) 0.0197(10) 0.0166(10) 0.0001(8) 0.0013(8) -0.0009(8)
C31 0.0206(12) 0.0193(11) 0.0231(12) 0.0037(8) 0.0030(9) 0.0001(8)
C13 0.0230(11) 0.0239(12) 0.0181(10) 0.0024(8) 0.0007(8) -0.0015(9)
C21 0.0225(11) 0.0256(12) 0.0181(11) 0.0007(9) 0.0028(8) 0.0042(9)
C34 0.0174(10) 0.0242(11) 0.0177(10) -0.0017(8) 0.0025(8) 0.0012(8)
C22 0.0191(10) 0.0219(11) 0.0168(10) 0.0015(8) 0.0013(8) -0.0004(8)
C28 0.0154(11) 0.0234(12) 0.0253(12) -0.0034(9) -0.0040(9) 0.0003(8)
C32 0.0210(11) 0.0229(11) 0.0267(12) 0.0036(10) 0.0014(9) 0.0060(9)
C26 0.0203(10) 0.0187(10) 0.0171(10) 0.0017(8) 0.0004(8) -0.0047(8)
C38 0.0172(10) 0.0192(11) 0.0262(12) 0.0041(9) -0.0061(8) -0.0017(8)
C14 0.0258(12) 0.0263(12) 0.0273(12) 0.0071(10) 0.0051(9) -0.0027(10)
C19 0.0279(12) 0.0179(11) 0.0245(12) -0.0039(9) 0.0005(9) -0.0027(9)
C40 0.0197(10) 0.0207(11) 0.0209(11) 0.0043(9) 0.0032(8) 0.0027(8)
C1 0.0210(11) 0.0218(11) 0.0232(11) -0.0031(9) -0.0005(9) -0.0031(9)
C24 0.0162(10) 0.0279(12) 0.0214(11) -0.0039(9) -0.0017(8) 0.0045(8)
C33 0.0169(11) 0.0202(11) 0.0260(12) -0.0019(9) 0.0032(9) 0.0015(8)
C01E 0.0235(11) 0.0195(11) 0.0279(12) 0.0065(9) -0.0015(9) -0.0036(9)
C16 0.0237(11) 0.0198(11) 0.0284(12) -0.0009(9) 0.0004(9) -0.0049(9)
C20 0.0338(13) 0.0227(12) 0.0193(11) -0.0078(9) 0.0023(9) 0.0035(9)
C36 0.0231(13) 0.0429(15) 0.0324(14) 0.0041(12) 0.0124(11) 0.0067(11)
C6 0.0233(12) 0.0400(15) 0.0279(13) 0.0149(11) -0.0035(10) 0.0005(10)
C12 0.0384(14) 0.0225(12) 0.0175(11) 0.0000(9) 0.0032(10) -0.0026(10)
C15 0.0241(12) 0.0252(12) 0.0353(14) 0.0070(10) 0.0040(10) -0.0062(10)
C11 0.0500(17) 0.0279(13) 0.0187(12) -0.0053(10) 0.0043(11) -0.0115(11)
C25 0.0212(12) 0.0286(12) 0.0221(12) -0.0026(10) -0.0049(9) 0.0023(9)
F01N 0.0574(15) 0.112(2) 0.084(2) -0.0064(17) -0.0075(13) -0.0462(16)
C9 0.0296(14) 0.0410(16) 0.0180(12) 0.0065(9) -0.0027(10) -0.0114(10)
C10 0.0446(16) 0.0396(15) 0.0160(11) 0.0000(10) -0.0013(10) -0.0201(12)
C3 0.0231(11) 0.0256(13) 0.0256(12) 0.0013(9) -0.0016(9) 0.0052(9)
C43 0.0268(12) 0.0318(13) 0.0256(12) 0.0108(10) -0.0042(10) 0.0044(10)
C4 0.0310(14) 0.0293(14) 0.0396(16) 0.0064(11) 0.0041(11) 0.0104(11)
C2 0.0286(13) 0.0321(15) 0.0486(18) -0.0118(12) -0.0152(12) 0.0095(12)
C29 0.0431(16) 0.0448(17) 0.0290(14) -0.0098(12) -0.0152(12) 0.0073(13)
C5 0.0271(13) 0.0383(16) 0.0408(16) 0.0173(13) -0.0013(11) 0.0094(11)

loop_
_atom_type_symbol
_atom_type_description
_atom_type_scat_dispersion_real
_atom_type_scat_dispersion_imag
_atom_type_scat_source
C C 0.0033 0.0016 'International Tables Vol C Tables 4.2.6.8 and 6.1.1.4'
H H 0.0000 0.0000 'International Tables Vol C Tables 4.2.6.8 and 6.1.1.4'
N N 0.0061 0.0033 'International Tables Vol C Tables 4.2.6.8 and 6.1.1.4'
O O 0.0106 0.0060 'International Tables Vol C Tables 4.2.6.8 and 6.1.1.4'
F F 0.0171 0.0103 'International Tables Vol C Tables 4.2.6.8 and 6.1.1.4'
P P 0.1023 0.0942 'International Tables Vol C Tables 4.2.6.8 and 6.1.1.4'
Ru Ru -1.2594 0.8363 'International Tables Vol C Tables 4.2.6.8 and 6.1.1.4'

loop_
_geom_angle_atom_site_label_1
_geom_angle_atom_site_label_2
_geom_angle_atom_site_label_3
_geom_angle
_geom_angle_site_symmetry_1
_geom_angle_site_symmetry_3
_geom_angle_publ_flag
N4 Ru01 P002 98.04(5) . . ?
N4 Ru01 N5 78.12(7) . . ?
N1 Ru01 P002 91.70(5) . . ?
N1 Ru01 N4 94.00(7) . . ?
N1 Ru01 N5 86.04(7) . . ?
N1 Ru01 N3 94.56(8) . . ?
N1 Ru01 N2 171.23(8) . . ?
N5 Ru01 P002 175.37(5) . . ?
N3 Ru01 P002 89.38(6) . . ?
N3 Ru01 N4 168.49(8) . . ?
N3 Ru01 N5 94.82(7) . . ?
N2 Ru01 P002 94.36(6) . . ?
N2 Ru01 N4 91.43(8) . . ?
N2 Ru01 N5 88.35(7) . . ?
N2 Ru01 N3 79.18(8) . . ?
C37 P002 Ru01 116.75(7) . . ?
C37 P002 C23 100.17(10) . . ?
C37 P002 C30 102.81(10) . . ?
C23 P002 Ru01 113.50(7) . . ?
C23 P002 C30 105.01(10) . . ?
C30 P002 Ru01 116.58(8) . . ?
F006 P003 F00B 90.77(10) . . ?
F006 P003 F00C 90.00(10) . . ?
F006 P003 F00F 89.97(12) . . ?
F006 P003 F00H 179.68(12) . . ?
F00B P003 F00C 178.08(14) . . ?
F00B P003 F00H 89.06(11) . . ?
F00C P003 F00H 90.16(10) . . ?
F00F P003 F00B 89.24(13) . . ?
F00F P003 F00C 89.01(12) . . ?
F00F P003 F00H 89.75(12) . . ?
F00J P003 F006 90.66(13) . . ?
F00J P003 F00B 90.86(15) . . ?
F00J P003 F00C 90.88(13) . . ?
F00J P003 F00F 179.35(14) . . ?
F00J P003 F00H 89.61(13) . . ?
F00K P004 F007 88.96(12) . . ?
F00L P004 F007 178.58(14) . . ?
F00L P004 F00K 89.77(15) . . ?
F00L P004 F00M 90.97(15) . . ?
F00L P004 F00O 90.52(13) . . ?
F00M P004 F007 89.65(14) . . ?
F00M P004 F00K 89.07(17) . . ?
F00O P004 F007 88.84(13) . . ?
F00O P004 F00K 89.33(16) . . ?
F00O P004 F00M 177.81(16) . . ?
F01N P004 F007 88.58(13) . . ?
F01N P004 F00K 176.72(17) . . ?
F01N P004 F00L 92.71(16) . . ?
F01N P004 F00M 88.74(19) . . ?
F01N P004 F00O 92.80(18) . . ?
C26 O005 C29 118.0(2) . . ?
C40 O008 C43 117.6(2) . . ?
C18 N4 Ru01 115.83(14) . . ?
C22 N4 Ru01 126.43(15) . . ?
C22 N4 C18 117.13(19) . . ?
C33 O00A C36 116.9(2) . . ?
C1 N1 Ru01 176.8(2) . . ?
C17 N5 Ru01 115.48(15) . . ?
C13 N5 Ru01 125.77(16) . . ?
C13 N5 C17 118.7(2) . . ?
C8 N3 Ru01 114.78(16) . . ?
C12 N3 Ru01 126.41(17) . . ?
C12 N3 C8 118.7(2) . . ?
C7 N2 Ru01 115.38(16) . . ?
C3 N2 Ru01 126.32(16) . . ?
C3 N2 C7 118.3(2) . . ?
C30 C35 H35 119.4 . . ?
C30 C35 C34 121.2(2) . . ?
C34 C35 H35 119.4 . . ?
C00Y C37 P002 123.09(17) . . ?
C00Y C37 C38 117.5(2) . . ?
C38 C37 P002 119.31(17) . . ?
C28 C23 P002 117.57(17) . . ?
C28 C23 C24 118.2(2) . . ?
C24 C23 P002 124.12(18) . . ?
N3 C8 C7 115.4(2) . . ?
N3 C8 C9 121.2(3) . . ?
C9 C8 C7 123.4(2) . . ?
C00Y C41 H41 120.1 . . ?
C40 C41 H41 120.1 . . ?
C40 C41 C00Y 119.8(2) . . ?
C35 C30 P002 120.78(17) . . ?
C35 C30 C31 117.7(2) . . ?
C31 C30 P002 121.51(18) . . ?
C28 C27 H27 120.5 . . ?
C28 C27 C26 119.1(2) . . ?
C26 C27 H27 120.5 . . ?
N4 C18 C17 115.30(19) . . ?
N4 C18 C19 122.1(2) . . ?
C19 C18 C17 122.6(2) . . ?
N2 C7 C8 115.0(2) . . ?
N2 C7 C6 121.5(3) . . ?
C6 C7 C8 123.6(2) . . ?
N5 C17 C18 115.04(19) . . ?
N5 C17 C16 121.3(2) . . ?
C16 C17 C18 123.7(2) . . ?
C37 C00Y H00Y 119.2 . . ?
C41 C00Y C37 121.6(2) . . ?
C41 C00Y H00Y 119.2 . . ?
C30 C31 H31 119.4 . . ?
C32 C31 C30 121.2(2) . . ?
C32 C31 H31 119.4 . . ?
N5 C13 H13 118.5 . . ?
N5 C13 C14 123.1(2) . . ?
C14 C13 H13 118.5 . . ?
C22 C21 H21 120.4 . . ?
C20 C21 H21 120.4 . . ?
C20 C21 C22 119.1(2) . . ?
C35 C34 H34 120.1 . . ?
C33 C34 C35 119.8(2) . . ?
C33 C34 H34 120.1 . . ?
N4 C22 C21 123.3(2) . . ?
N4 C22 H22 118.3 . . ?
C21 C22 H22 118.3 . . ?
C23 C28 H28 119.2 . . ?
C27 C28 C23 121.6(2) . . ?
C27 C28 H28 119.2 . . ?
C31 C32 H32 119.9 . . ?
C31 C32 C33 120.2(2) . . ?
C33 C32 H32 119.9 . . ?
O005 C26 C27 114.6(2) . . ?
O005 C26 C25 124.9(2) . . ?
C25 C26 C27 120.4(2) . . ?
C37 C38 H38 119.4 . . ?
C01E C38 C37 121.3(2) . . ?
C01E C38 H38 119.4 . . ?
C13 C14 H14 121.1 . . ?
C13 C14 C15 117.9(2) . . ?
C15 C14 H14 121.1 . . ?
C18 C19 H19 120.1 . . ?
C18 C19 C20 119.8(2) . . ?
C20 C19 H19 120.1 . . ?
O008 C40 C41 125.1(2) . . ?
O008 C40 C01E 115.1(2) . . ?
C41 C40 C01E 119.7(2) . . ?
N1 C1 C2 177.8(3) . . ?
C23 C24 H24 119.5 . . ?
C25 C24 C23 121.0(2) . . ?
C25 C24 H24 119.5 . . ?
O00A C33 C34 123.8(2) . . ?
O00A C33 C32 116.3(2) . . ?
C32 C33 C34 119.9(2) . . ?
C38 C01E C40 120.1(2) . . ?
C38 C01E H01E 120.0 . . ?
C40 C01E H01E 120.0 . . ?
C17 C16 H16 120.4 . . ?
C15 C16 C17 119.2(2) . . ?
C15 C16 H16 120.4 . . ?
C21 C20 C19 118.5(2) . . ?
C21 C20 H20 120.8 . . ?
C19 C20 H20 120.8 . . ?
O00A C36 H36A 109.5 . . ?
O00A C36 H36B 109.5 . . ?
O00A C36 H36C 109.5 . . ?
H36A C36 H36B 109.5 . . ?
H36A C36 H36C 109.5 . . ?
H36B C36 H36C 109.5 . . ?
C7 C6 H6 120.2 . . ?
C5 C6 C7 119.6(3) . . ?
C5 C6 H6 120.2 . . ?
N3 C12 H12 119.1 . . ?
N3 C12 C11 121.9(3) . . ?
C11 C12 H12 119.1 . . ?
C14 C15 C16 119.8(2) . . ?
C14 C15 H15 120.1 . . ?
C16 C15 H15 120.1 . . ?
C12 C11 H11 120.6 . . ?
C10 C11 C12 118.9(3) . . ?
C10 C11 H11 120.6 . . ?
C26 C25 C24 119.7(2) . . ?
C26 C25 H25 120.2 . . ?
C24 C25 H25 120.2 . . ?
C8 C9 H9 120.3 . . ?
C10 C9 C8 119.4(3) . . ?
C10 C9 H9 120.3 . . ?
C11 C10 H10 120.1 . . ?
C9 C10 C11 119.8(2) . . ?
C9 C10 H10 120.1 . . ?
N2 C3 H3 118.8 . . ?
N2 C3 C4 122.3(2) . . ?
C4 C3 H3 118.8 . . ?
O008 C43 H43A 109.5 . . ?
O008 C43 H43B 109.5 . . ?
O008 C43 H43C 109.5 . . ?
H43A C43 H43B 109.5 . . ?
H43A C43 H43C 109.5 . . ?
H43B C43 H43C 109.5 . . ?
C3 C4 H4 120.3 . . ?
C5 C4 C3 119.5(3) . . ?
C5 C4 H4 120.3 . . ?
C1 C2 H2A 109.5 . . ?
C1 C2 H2B 109.5 . . ?
C1 C2 H2C 109.5 . . ?
H2A C2 H2B 109.5 . . ?
H2A C2 H2C 109.5 . . ?
H2B C2 H2C 109.5 . . ?
O005 C29 H29A 109.5 . . ?
O005 C29 H29B 109.5 . . ?
O005 C29 H29C 109.5 . . ?
H29A C29 H29B 109.5 . . ?
H29A C29 H29C 109.5 . . ?
H29B C29 H29C 109.5 . . ?
C6 C5 H5 120.6 . . ?
C4 C5 C6 118.9(2) . . ?
C4 C5 H5 120.6 . . ?

loop_
_geom_bond_atom_site_label_1
_geom_bond_atom_site_label_2
_geom_bond_distance
_geom_bond_site_symmetry_2
_geom_bond_publ_flag
Ru01 P002 2.3520(6) . ?
Ru01 N4 2.0778(18) . ?
Ru01 N1 2.0454(19) . ?
Ru01 N5 2.1022(19) . ?
Ru01 N3 2.0646(19) . ?
Ru01 N2 2.0608(19) . ?
P002 C37 1.822(2) . ?
P002 C23 1.823(2) . ?
P002 C30 1.835(2) . ?
P003 F006 1.5897(18) . ?
P003 F00B 1.597(2) . ?
P003 F00C 1.6000(18) . ?
P003 F00F 1.595(2) . ?
P003 F00H 1.6005(19) . ?
P003 F00J 1.585(2) . ?
P004 F007 1.601(2) . ?
P004 F00K 1.600(2) . ?
P004 F00L 1.588(2) . ?
P004 F00M 1.592(3) . ?
P004 F00O 1.591(2) . ?
P004 F01N 1.569(3) . ?
O005 C26 1.369(3) . ?
O005 C29 1.426(3) . ?
O008 C40 1.363(3) . ?
O008 C43 1.427(3) . ?
N4 C18 1.364(3) . ?
N4 C22 1.357(3) . ?
O00A C33 1.367(3) . ?
O00A C36 1.438(3) . ?
N1 C1 1.133(3) . ?
N5 C17 1.357(3) . ?
N5 C13 1.349(3) . ?
N3 C8 1.361(3) . ?
N3 C12 1.339(3) . ?
N2 C7 1.357(3) . ?
N2 C3 1.353(3) . ?
C35 H35 0.9500 . ?
C35 C30 1.395(3) . ?
C35 C34 1.398(3) . ?
C37 C00Y 1.394(3) . ?
C37 C38 1.405(3) . ?
C23 C28 1.392(3) . ?
C23 C24 1.398(3) . ?
C8 C7 1.470(4) . ?
C8 C9 1.395(4) . ?
C41 H41 0.9500 . ?
C41 C00Y 1.392(3) . ?
C41 C40 1.385(3) . ?
C30 C31 1.405(3) . ?
C27 H27 0.9500 . ?
C27 C28 1.387(3) . ?
C27 C26 1.400(3) . ?
C18 C17 1.476(3) . ?
C18 C19 1.384(3) . ?
C7 C6 1.395(3) . ?
C17 C16 1.390(3) . ?
C00Y H00Y 0.9500 . ?
C31 H31 0.9500 . ?
C31 C32 1.382(3) . ?
C13 H13 0.9500 . ?
C13 C14 1.387(3) . ?
C21 H21 0.9500 . ?
C21 C22 1.385(3) . ?
C21 C20 1.379(4) . ?
C34 H34 0.9500 . ?
C34 C33 1.387(3) . ?
C22 H22 0.9500 . ?
C28 H28 0.9500 . ?
C32 H32 0.9500 . ?
C32 C33 1.385(4) . ?
C26 C25 1.381(3) . ?
C38 H38 0.9500 . ?
C38 C01E 1.382(3) . ?
C14 H14 0.9500 . ?
C14 C15 1.389(4) . ?
C19 H19 0.9500 . ?
C19 C20 1.394(4) . ?
C40 C01E 1.395(3) . ?
C1 C2 1.453(4) . ?
C24 H24 0.9500 . ?
C24 C25 1.394(3) . ?
C01E H01E 0.9500 . ?
C16 H16 0.9500 . ?
C16 C15 1.390(4) . ?
C20 H20 0.9500 . ?
C36 H36A 0.9800 . ?
C36 H36B 0.9800 . ?
C36 H36C 0.9800 . ?
C6 H6 0.9500 . ?
C6 C5 1.385(4) . ?
C12 H12 0.9500 . ?
C12 C11 1.398(3) . ?
C15 H15 0.9500 . ?
C11 H11 0.9500 . ?
C11 C10 1.375(4) . ?
C25 H25 0.9500 . ?
C9 H9 0.9500 . ?
C9 C10 1.362(4) . ?
C10 H10 0.9500 . ?
C3 H3 0.9500 . ?
C3 C4 1.386(4) . ?
C43 H43A 0.9800 . ?
C43 H43B 0.9800 . ?
C43 H43C 0.9800 . ?
C4 H4 0.9500 . ?
C4 C5 1.375(4) . ?
C2 H2A 0.9800 . ?
C2 H2B 0.9800 . ?
C2 H2C 0.9800 . ?
C29 H29A 0.9800 . ?
C29 H29B 0.9800 . ?
C29 H29C 0.9800 . ?
C5 H5 0.9500 . ?
